data_4510259
loop_
_publ_author_name
'Yue, Cheng-Yang'
'Lei, Xiao-Wu'
'Liu, Rui-Qiu'
'Zhang, Hui-Ping'
'Zhai, Xiu-Rong'
'Li, Wen-Peng'
'Zhou, Meng'
'Zhao, Zhi-Fei'
'Ma, Yun-Xiang'
'Yang, Ya-Dong'

_publ_section_title
;
 Syntheses, Crystal Structures, and Photocatalytic Properties of a Series
 of Mercury Thioantimonates Directed by Transition Metal Complexes
;
_journal_issue 5
_journal_name_full 'Crystal Growth &amp; Design'
_journal_page_first 2411
_journal_paper_doi 10.1021/cg500153u
_journal_volume 14
_journal_year 2014
_chemical_formula_sum 'C8 H26 Co Hg3 N6 S10 Sb4'
_chemical_formula_weight 1674.65
_chemical_name_systematic
; 
 ? 
;
_space_group_IT_number 14
_symmetry_cell_setting monoclinic
_symmetry_space_group_name_Hall '-P 2ybc'
_symmetry_space_group_name_H-M 'P 1 21/c 1'
_atom_sites_solution_hydrogens geom
_atom_sites_solution_primary direct
_atom_sites_solution_secondary difmap
_audit_creation_method SHELXL-97
_cell_angle_alpha 90.00
_cell_angle_beta 109.4940(10)
_cell_angle_gamma 90.00
_cell_formula_units_Z 2
_cell_length_a 11.7163(11)
_cell_length_b 9.9621(9)
_cell_length_c 14.0344(13)
_cell_measurement_temperature 296(2)
_cell_volume 1544.2(2)
_computing_cell_refinement 'APEX2 Software Suite (Bruker,2005)'
_computing_data_collection 'APEX2 Software Suite (Bruker,2005)'
_computing_data_reduction 'APEX2 Software Suite (Bruker,2005)'
_computing_structure_refinement 'SHELXL-97 (Sheldrick, 2008)'
_computing_structure_solution 'SHELXS-97 (Sheldrick, 2008)'
_diffrn_ambient_temperature 296(2)
_diffrn_measured_fraction_theta_full 0.988
_diffrn_measured_fraction_theta_max 0.988
_diffrn_measurement_device_type 'Bruker SMART CCD area detector'
_diffrn_measurement_method omega-scan
_diffrn_radiation_monochromator graphite
_diffrn_radiation_source 'fine-focus sealed tube'
_diffrn_radiation_type MoK\a
_diffrn_radiation_wavelength 0.71073
_diffrn_reflns_av_R_equivalents 0.0325
_diffrn_reflns_av_sigmaI/netI 0.0245
_diffrn_reflns_limit_h_max 15
_diffrn_reflns_limit_h_min -15
_diffrn_reflns_limit_k_max 12
_diffrn_reflns_limit_k_min -12
_diffrn_reflns_limit_l_max 18
_diffrn_reflns_limit_l_min -18
_diffrn_reflns_number 17443
_diffrn_reflns_theta_full 27.67
_diffrn_reflns_theta_max 27.67
_diffrn_reflns_theta_min 1.84
_exptl_absorpt_coefficient_mu 19.510
_exptl_absorpt_correction_T_max 0.2458
_exptl_absorpt_correction_T_min 0.0227
_exptl_absorpt_correction_type multi-scan
_exptl_crystal_colour orange
_exptl_crystal_density_diffrn 3.602
_exptl_crystal_density_method 'not measured'
_exptl_crystal_description prism
_exptl_crystal_F_000 1494
_exptl_crystal_size_max 0.80
_exptl_crystal_size_mid 0.80
_exptl_crystal_size_min 0.10
_refine_diff_density_max 1.655
_refine_diff_density_min -1.535
_refine_diff_density_rms 0.616
_refine_ls_extinction_coef 0.00293(10)
_refine_ls_extinction_expression Fc^*^=kFc[1+0.001xFc^2^\l^3^/sin(2\q)]^-1/4^
_refine_ls_extinction_method SHELXL
_refine_ls_goodness_of_fit_ref 1.085
_refine_ls_hydrogen_treatment constr
_refine_ls_matrix_type full
_refine_ls_number_parameters 149
_refine_ls_number_reflns 3564
_refine_ls_number_restraints 0
_refine_ls_restrained_S_all 1.085
_refine_ls_R_factor_all 0.0290
_refine_ls_R_factor_gt 0.0233
_refine_ls_shift/su_max 0.007
_refine_ls_shift/su_mean 0.001
_refine_ls_structure_factor_coef Fsqd
_refine_ls_weighting_details 'calc w=1/[\s^2^(Fo^2^)+(0.0365P)^2^+8.0150P] where P=(Fo^2^+2Fc^2^)/3'
_refine_ls_weighting_scheme calc
_refine_ls_wR_factor_gt 0.0535
_refine_ls_wR_factor_ref 0.0724
_reflns_number_gt 3261
_reflns_number_total 3564
_reflns_threshold_expression >2sigma(I)
_cod_data_source_file cg500153u_si_010.cif
_cod_data_source_block C8N6H26CoHg3Sb4S10
_cod_depositor_comments 'Adding full bibliography for 4510254--4510263.cif.'
_cod_original_sg_symbol_H-M P21/c
_cod_database_code 4510259

loop_
_symmetry_equiv_pos_as_xyz
'x, y, z'
'-x, y+1/2, -z+1/2'
'-x, -y, -z'
'x, -y-1/2, z-1/2'

loop_
_atom_site_label
_atom_site_type_symbol
_atom_site_fract_x
_atom_site_fract_y
_atom_site_fract_z
_atom_site_U_iso_or_equiv
_atom_site_adp_type
_atom_site_occupancy
_atom_site_symmetry_multiplicity
_atom_site_calc_flag
_atom_site_refinement_flags
Co1 Co -0.5000 -1.0000 0.0000 0.0224(3) Uani 1 2 d S
Hg1 Hg 0.0000 0.0000 0.0000 0.02593(10) Uani 1 2 d S
Hg2 Hg 0.10591(2) -0.29353(2) 0.166235(19) 0.02748(10) Uani 1 1 d .
Sb1 Sb -0.07194(4) -0.34860(4) -0.12015(3) 0.02038(11) Uani 1 1 d .
Sb2 Sb -0.17780(4) -0.44616(4) 0.19223(3) 0.02252(11) Uani 1 1 d .
S2 S 0.03294(14) -0.41984(17) 0.29080(12) 0.0243(3) Uani 1 1 d .
S1 S -0.09741(14) -0.20394(14) 0.01773(11) 0.0205(3) Uani 1 1 d .
S3 S 0.23311(14) -0.08800(15) 0.18903(13) 0.0246(3) Uani 1 1 d .
S5 S -0.25205(14) -0.26384(17) -0.25823(12) 0.0266(3) Uani 1 1 d .
S4 S 0.18727(18) -0.47454(17) 0.07967(14) 0.0319(4) Uani 1 1 d .
C1 C -0.4789(7) -0.8346(9) 0.1849(6) 0.0427(19) Uani 1 1 d .
H1A H -0.3951 -0.8055 0.2081 0.051 Uiso 1 1 calc R
H1B H -0.5112 -0.8210 0.2394 0.051 Uiso 1 1 calc R
C4 C -0.3028(7) -0.7918(8) 0.0454(6) 0.0383(17) Uani 1 1 d .
H4A H -0.2388 -0.7594 0.0219 0.046 Uiso 1 1 calc R
H4B H -0.2813 -0.7698 0.1166 0.046 Uiso 1 1 calc R
C3 C -0.4204(8) -0.7234(8) -0.0131(7) 0.046(2) Uani 1 1 d .
H3A H -0.4169 -0.6304 0.0083 0.055 Uiso 1 1 calc R
H3B H -0.4300 -0.7243 -0.0844 0.055 Uiso 1 1 calc R
C2 C -0.5507(8) -0.7509(9) 0.0941(7) 0.049(2) Uani 1 1 d .
H2A H -0.6365 -0.7620 0.0829 0.059 Uiso 1 1 calc R
H2B H -0.5309 -0.6569 0.1086 0.059 Uiso 1 1 calc R
N3 N -0.5261(5) -0.7882(6) 0.0015(5) 0.0331(13) Uani 1 1 d .
H3C H -0.5925 -0.7669 -0.0523 0.040 Uiso 1 1 calc R
N2 N -0.3140(5) -0.9388(7) 0.0323(4) 0.0325(13) Uani 1 1 d .
H2C H -0.2669 -0.9797 0.0890 0.039 Uiso 1 1 calc R
H2D H -0.2884 -0.9639 -0.0188 0.039 Uiso 1 1 calc R
N1 N -0.4848(6) -0.9767(7) 0.1592(4) 0.0363(14) Uani 1 1 d .
H1C H -0.5493 -1.0144 0.1698 0.044 Uiso 1 1 calc R
H1D H -0.4177 -1.0185 0.1988 0.044 Uiso 1 1 calc R

loop_
_atom_site_aniso_label
_atom_site_aniso_U_11
_atom_site_aniso_U_22
_atom_site_aniso_U_33
_atom_site_aniso_U_23
_atom_site_aniso_U_13
_atom_site_aniso_U_12
Co1 0.0192(5) 0.0277(6) 0.0205(6) -0.0025(5) 0.0067(4) -0.0020(5)
Hg1 0.0325(2) 0.01747(17) 0.02927(19) -0.00010(13) 0.01218(15) -0.00142(13)
Hg2 0.03469(16) 0.02148(14) 0.02791(15) 0.00146(9) 0.01264(11) -0.00220(10)
Sb1 0.0249(2) 0.0170(2) 0.0209(2) -0.00070(15) 0.00991(16) -0.00123(15)
Sb2 0.0261(2) 0.0244(2) 0.0167(2) -0.00248(16) 0.00666(16) -0.00089(16)
S2 0.0227(7) 0.0298(8) 0.0221(7) 0.0056(6) 0.0097(6) 0.0024(6)
S1 0.0248(7) 0.0182(7) 0.0188(7) -0.0013(5) 0.0076(6) -0.0009(6)
S3 0.0260(8) 0.0198(7) 0.0322(8) -0.0012(6) 0.0152(7) -0.0015(6)
S5 0.0240(7) 0.0264(8) 0.0250(8) -0.0007(6) 0.0025(6) -0.0066(6)
S4 0.0454(10) 0.0199(7) 0.0426(10) -0.0019(7) 0.0310(8) -0.0046(7)
C1 0.040(4) 0.063(5) 0.028(4) -0.018(4) 0.015(3) -0.008(4)
C4 0.032(4) 0.045(5) 0.038(4) -0.004(3) 0.012(3) -0.012(3)
C3 0.050(5) 0.037(4) 0.046(5) 0.012(4) 0.009(4) -0.006(4)
C2 0.045(5) 0.046(5) 0.054(5) -0.021(4) 0.013(4) 0.009(4)
N3 0.028(3) 0.030(3) 0.030(3) 0.001(2) -0.005(2) 0.006(2)
N2 0.022(3) 0.046(4) 0.028(3) -0.002(3) 0.007(2) -0.001(3)
N1 0.029(3) 0.055(4) 0.023(3) -0.001(3) 0.008(2) -0.007(3)

loop_
_atom_type_symbol
_atom_type_description
_atom_type_scat_dispersion_real
_atom_type_scat_dispersion_imag
_atom_type_scat_source
C C 0.0033 0.0016 'International Tables Vol C Tables 4.2.6.8 and 6.1.1.4'
H H 0.0000 0.0000 'International Tables Vol C Tables 4.2.6.8 and 6.1.1.4'
N N 0.0061 0.0033 'International Tables Vol C Tables 4.2.6.8 and 6.1.1.4'
S S 0.1246 0.1234 'International Tables Vol C Tables 4.2.6.8 and 6.1.1.4'
Co Co 0.3494 0.9721 'International Tables Vol C Tables 4.2.6.8 and 6.1.1.4'
Sb Sb -0.5866 1.5461 'International Tables Vol C Tables 4.2.6.8 and 6.1.1.4'
Hg Hg -2.3894 9.2266 'International Tables Vol C Tables 4.2.6.8 and 6.1.1.4'

loop_
_geom_angle_atom_site_label_1
_geom_angle_atom_site_label_2
_geom_angle_atom_site_label_3
_geom_angle
_geom_angle_site_symmetry_1
_geom_angle_site_symmetry_3
N3 Co1 N3 180.000(1) 3_435 .
N3 Co1 N2 81.8(2) 3_435 3_435
N3 Co1 N2 98.2(2) . 3_435
N3 Co1 N2 98.2(2) 3_435 .
N3 Co1 N2 81.8(2) . .
N2 Co1 N2 180.0 3_435 .
N3 Co1 N1 81.3(3) 3_435 3_435
N3 Co1 N1 98.7(3) . 3_435
N2 Co1 N1 91.3(2) 3_435 3_435
N2 Co1 N1 88.7(2) . 3_435
N3 Co1 N1 98.7(3) 3_435 .
N3 Co1 N1 81.3(3) . .
N2 Co1 N1 88.7(2) 3_435 .
N2 Co1 N1 91.3(2) . .
N1 Co1 N1 180.0 3_435 .
S1 Hg1 S1 180.0 3 .
S3 Hg2 S2 130.37(5) . .
S3 Hg2 S4 110.02(5) . .
S2 Hg2 S4 104.25(5) . .
S3 Hg2 S1 99.27(5) . .
S2 Hg2 S1 106.26(5) . .
S4 Hg2 S1 103.77(6) . .
S4 Sb1 S5 92.02(6) 3_545 .
S4 Sb1 S1 91.02(5) 3_545 .
S5 Sb1 S1 96.75(5) . .
S2 Sb2 S3 97.25(5) . 2_545
S2 Sb2 S5 97.87(6) . 4_556
S3 Sb2 S5 95.77(6) 2_545 4_556
Sb2 S2 Hg2 100.12(6) . .
Hg1 S1 Sb1 102.99(6) . .
Hg1 S1 Hg2 91.84(5) . .
Sb1 S1 Hg2 95.89(5) . .
Sb2 S3 Hg2 106.32(6) 2 .
Sb2 S5 Sb1 102.78(6) 4 .
Sb1 S4 Hg2 94.44(6) 3_545 .
N1 C1 C2 111.0(6) . .
N1 C1 H1A 109.4 . .
C2 C1 H1A 109.4 . .
N1 C1 H1B 109.4 . .
C2 C1 H1B 109.4 . .
H1A C1 H1B 108.0 . .
N2 C4 C3 110.7(6) . .
N2 C4 H4A 109.5 . .
C3 C4 H4A 109.5 . .
N2 C4 H4B 109.5 . .
C3 C4 H4B 109.5 . .
H4A C4 H4B 108.1 . .
N3 C3 C4 112.6(6) . .
N3 C3 H3A 109.1 . .
C4 C3 H3A 109.1 . .
N3 C3 H3B 109.1 . .
C4 C3 H3B 109.1 . .
H3A C3 H3B 107.8 . .
N3 C2 C1 112.7(6) . .
N3 C2 H2A 109.1 . .
C1 C2 H2A 109.1 . .
N3 C2 H2B 109.1 . .
C1 C2 H2B 109.1 . .
H2A C2 H2B 107.8 . .
C2 N3 C3 115.8(7) . .
C2 N3 Co1 109.3(5) . .
C3 N3 Co1 107.6(5) . .
C2 N3 H3C 108.0 . .
C3 N3 H3C 108.0 . .
Co1 N3 H3C 108.0 . .
C4 N2 Co1 110.3(4) . .
C4 N2 H2C 109.6 . .
Co1 N2 H2C 109.6 . .
C4 N2 H2D 109.6 . .
Co1 N2 H2D 109.6 . .
H2C N2 H2D 108.1 . .
C1 N1 Co1 109.6(5) . .
C1 N1 H1C 109.7 . .
Co1 N1 H1C 109.7 . .
C1 N1 H1D 109.7 . .
Co1 N1 H1D 109.7 . .
H1C N1 H1D 108.2 . .

loop_
_geom_bond_atom_site_label_1
_geom_bond_atom_site_label_2
_geom_bond_distance
_geom_bond_site_symmetry_2
Co1 N3 2.133(6) 3_435
Co1 N3 2.133(6) .
Co1 N2 2.160(6) 3_435
Co1 N2 2.160(6) .
Co1 N1 2.193(6) 3_435
Co1 N1 2.193(6) .
Hg1 S1 2.3836(15) 3
Hg1 S1 2.3836(15) .
Hg2 S3 2.4895(16) .
Hg2 S2 2.5235(15) .
Hg2 S4 2.5316(17) .
Hg2 S1 2.7389(15) .
Sb1 S4 2.4011(17) 3_545
Sb1 S5 2.4884(16) .
Sb1 S1 2.5091(15) .
Sb2 S2 2.4082(16) .
Sb2 S3 2.4319(16) 2_545
Sb2 S5 2.4537(17) 4_556
S3 Sb2 2.4319(16) 2
S5 Sb2 2.4536(17) 4
S4 Sb1 2.4010(17) 3_545
C1 N1 1.457(11) .
C1 C2 1.520(12) .
C1 H1A 0.9700 .
C1 H1B 0.9700 .
C4 N2 1.477(10) .
C4 C3 1.511(11) .
C4 H4A 0.9700 .
C4 H4B 0.9700 .
C3 N3 1.471(10) .
C3 H3A 0.9700 .
C3 H3B 0.9700 .
C2 N3 1.469(10) .
C2 H2A 0.9700 .
C2 H2B 0.9700 .
N3 H3C 0.9100 .
N2 H2C 0.9000 .
N2 H2D 0.9000 .
N1 H1C 0.9000 .
N1 H1D 0.9000 .

loop_
_geom_hbond_atom_site_label_D
_geom_hbond_atom_site_label_H
_geom_hbond_atom_site_label_A
_geom_hbond_distance_DH
_geom_hbond_distance_HA
_geom_hbond_distance_DA
_geom_hbond_angle_DHA
_geom_hbond_site_symmetry_A
N3 H3C S5 0.91 2.68 3.543(6) 159.5 2_444
N2 H2C S2 0.90 2.76 3.404(6) 129.2 2_545
N2 H2D S3 0.90 2.73 3.547(6) 152.3 3_545
N1 H1C S3 0.90 2.75 3.641(6) 169.9 1_445
N1 H1D S5 0.90 2.84 3.654(7) 151.6 4_546

loop_
_geom_torsion_atom_site_label_1
_geom_torsion_atom_site_label_2
_geom_torsion_atom_site_label_3
_geom_torsion_atom_site_label_4
_geom_torsion
_geom_torsion_site_symmetry_1
_geom_torsion_site_symmetry_4
S3 Sb2 S2 Hg2 174.22(6) 2_545 .
S5 Sb2 S2 Hg2 -88.90(6) 4_556 .
S3 Hg2 S2 Sb2 132.28(6) . .
S4 Hg2 S2 Sb2 -94.91(7) . .
S1 Hg2 S2 Sb2 14.36(7) . .
S1 Hg1 S1 Sb1 -179.4(3) 3 .
S1 Hg1 S1 Hg2 -82.9(3) 3 .
S4 Sb1 S1 Hg1 -177.07(7) 3_545 .
S5 Sb1 S1 Hg1 -84.92(6) . .
S4 Sb1 S1 Hg2 89.67(6) 3_545 .
S5 Sb1 S1 Hg2 -178.18(5) . .
S3 Hg2 S1 Hg1 6.68(5) . .
S2 Hg2 S1 Hg1 143.68(5) . .
S4 Hg2 S1 Hg1 -106.72(5) . .
S3 Hg2 S1 Sb1 109.94(5) . .
S2 Hg2 S1 Sb1 -113.06(5) . .
S4 Hg2 S1 Sb1 -3.46(6) . .
S2 Hg2 S3 Sb2 -35.35(9) . 2
S4 Hg2 S3 Sb2 -166.17(6) . 2
S1 Hg2 S3 Sb2 85.39(6) . 2
S4 Sb1 S5 Sb2 172.21(7) 3_545 4
S1 Sb1 S5 Sb2 80.94(6) . 4
S3 Hg2 S4 Sb1 165.44(6) . 3_545
S2 Hg2 S4 Sb1 21.94(8) . 3_545
S1 Hg2 S4 Sb1 -89.14(6) . 3_545
N2 C4 C3 N3 46.2(9) . .
N1 C1 C2 N3 -46.2(10) . .
C1 C2 N3 C3 -85.4(9) . .
C1 C2 N3 Co1 36.2(8) . .
C4 C3 N3 C2 81.7(9) . .
C4 C3 N3 Co1 -40.9(8) . .
N3 Co1 N3 C2 117(9) 3_435 .
N2 Co1 N3 C2 73.1(5) 3_435 .
N2 Co1 N3 C2 -106.9(5) . .
N1 Co1 N3 C2 165.7(5) 3_435 .
N1 Co1 N3 C2 -14.3(5) . .
N3 Co1 N3 C3 -116(9) 3_435 .
N2 Co1 N3 C3 -160.5(5) 3_435 .
N2 Co1 N3 C3 19.5(5) . .
N1 Co1 N3 C3 -67.8(5) 3_435 .
N1 Co1 N3 C3 112.2(5) . .
C3 C4 N2 Co1 -26.9(8) . .
N3 Co1 N2 C4 -175.8(5) 3_435 .
N3 Co1 N2 C4 4.2(5) . .
N2 Co1 N2 C4 115(2) 3_435 .
N1 Co1 N2 C4 103.2(5) 3_435 .
N1 Co1 N2 C4 -76.8(5) . .
C2 C1 N1 Co1 31.4(8) . .
N3 Co1 N1 C1 170.3(5) 3_435 .
N3 Co1 N1 C1 -9.7(5) . .
N2 Co1 N1 C1 -108.2(5) 3_435 .
N2 Co1 N1 C1 71.8(5) . .
N1 Co1 N1 C1 102(29) 3_435 .
